data_7127198
loop_
_publ_author_name
'Zhao, Peng'
'Yu, Xiao-Xiao'
'Zhou, You'
'Huang, Chun'
'Wu, Yan-Dong'
'Zhu, Yan-Ping'
'Wu, An-Xin'

_publ_section_title
;
 Arylacetylenes as two-carbon synthons: synthesis of eight-membered rings
 via C[triple bond, length as m-dash]C bond cleavage.
;
_journal_issue 83
_journal_name_full 'Chemical communications (Cambridge, England)'
_journal_page_first 12554
_journal_page_last 12557
_journal_paper_doi 10.1039/d0cc05363e
_journal_volume 56
_journal_year 2020
_chemical_formula_moiety 'C22 H17 Br N2 O, C H Cl3'
_chemical_formula_sum 'C23 H18 Br Cl3 N2 O'
_chemical_formula_weight 524.65
_space_group_crystal_system triclinic
_space_group_IT_number 2
_space_group_name_Hall '-P 1'
_space_group_name_H-M_alt 'P -1'
_atom_sites_solution_hydrogens geom
_atom_sites_solution_primary direct
_audit_creation_date 2019-12-19
_audit_creation_method
; 
Olex2 1.2 
(compiled 2018.05.29 svn.r3508 for OlexSys, GUI svn.r5506) 
;
_audit_update_record
;
2020-08-05 deposited with the CCDC.	2020-09-07 downloaded from the CCDC.
;
_cell_angle_alpha 71.488(4)
_cell_angle_beta 78.914(5)
_cell_angle_gamma 66.772(3)
_cell_formula_units_Z 2
_cell_length_a 8.4050(19)
_cell_length_b 10.003(2)
_cell_length_c 15.623(4)
_cell_measurement_reflns_used 4811
_cell_measurement_temperature 273(2)
_cell_measurement_theta_max 29.67
_cell_measurement_theta_min 2.34
_cell_volume 1141.2(5)
_computing_cell_refinement 'SAINT v7.68A (Bruker, 2009)'
_computing_data_collection 'Bruker APEX2'
_computing_data_reduction 'SAINT v7.68A (Bruker, 2009)'
_computing_molecular_graphics 'Olex2 (Dolomanov et al., 2009)'
_computing_publication_material 'Olex2 (Dolomanov et al., 2009)'
_computing_structure_refinement 'XL (Sheldrick, 2008)'
_computing_structure_solution 'ShelXS (Sheldrick, 2008)'
_diffrn_ambient_temperature 273.15
_diffrn_measured_fraction_theta_full 0.988
_diffrn_measured_fraction_theta_max 0.988
_diffrn_measurement_device_type 'Bruker APEX-II CCD'
_diffrn_measurement_method '\f and \w scans'
_diffrn_radiation_monochromator graphite
_diffrn_radiation_type MoK\a
_diffrn_radiation_wavelength 0.71073
_diffrn_reflns_av_R_equivalents 0.0563
_diffrn_reflns_av_unetI/netI 0.0726
_diffrn_reflns_Laue_measured_fraction_full 0.988
_diffrn_reflns_Laue_measured_fraction_max 0.988
_diffrn_reflns_limit_h_max 10
_diffrn_reflns_limit_h_min -10
_diffrn_reflns_limit_k_max 12
_diffrn_reflns_limit_k_min -12
_diffrn_reflns_limit_l_max 18
_diffrn_reflns_limit_l_min -18
_diffrn_reflns_number 8078
_diffrn_reflns_point_group_measured_fraction_full 0.988
_diffrn_reflns_point_group_measured_fraction_max 0.988
_diffrn_reflns_theta_full 25.242
_diffrn_reflns_theta_max 25.500
_diffrn_reflns_theta_min 1.379
_diffrn_standards_number 0
_exptl_absorpt_coefficient_mu 2.170
_exptl_absorpt_correction_T_max 0.7464
_exptl_absorpt_correction_T_min 0.3146
_exptl_absorpt_correction_type multi-scan
_exptl_absorpt_process_details 'SADABS-2008/1 (Bruker,2008)'
_exptl_crystal_colour colourless
_exptl_crystal_density_diffrn 1.527
_exptl_crystal_description block
_exptl_crystal_F_000 528
_exptl_crystal_size_max 0.12
_exptl_crystal_size_mid 0.1
_exptl_crystal_size_min 0.1
_refine_diff_density_max 0.667
_refine_diff_density_min -1.064
_refine_diff_density_rms 0.126
_refine_ls_extinction_method none
_refine_ls_goodness_of_fit_ref 1.082
_refine_ls_hydrogen_treatment constr
_refine_ls_matrix_type full
_refine_ls_number_parameters 273
_refine_ls_number_reflns 4184
_refine_ls_number_restraints 0
_refine_ls_restrained_S_all 1.082
_refine_ls_R_factor_all 0.0744
_refine_ls_R_factor_gt 0.0606
_refine_ls_shift/su_max 0.000
_refine_ls_shift/su_mean 0.000
_refine_ls_structure_factor_coef Fsqd
_refine_ls_weighting_details 'w=1/[\s^2^(Fo^2^)+(0.1090P)^2^+0.4675P] where P=(Fo^2^+2Fc^2^)/3'
_refine_ls_weighting_scheme calc
_refine_ls_wR_factor_gt 0.1644
_refine_ls_wR_factor_ref 0.1799
_reflns_Friedel_coverage 0.000
_reflns_number_gt 3381
_reflns_number_total 4184
_reflns_threshold_expression 'I > 2\s(I)'
_cod_data_source_file d0cc05363e2.cif
_cod_data_source_block f
_cod_depositor_comments 'Adding full bibliography for 7127198--7127199.cif.'
_cod_database_code 7127198
_shelx_shelxl_version_number 2014/7
_shelx_space_group_comment
; 
The symmetry employed for this shelxl refinement is uniquely defined 
by the following loop, which should always be used as a source of 
symmetry information in preference to the above space-group names. 
They are only intended as comments. 
;
_shelx_estimated_absorpt_t_max 0.812
_shelx_estimated_absorpt_t_min 0.781
_olex2_refinement_description
; 
1. Fixed Uiso 
 At 1.2 times of: 
  All C(H) groups, All N(H) groups 
 At 1.5 times of: 
  All C(H,H,H) groups 
2.a Ternary CH refined with riding coordinates: 
 C23(H23) 
2.b Aromatic/amide H refined with riding coordinates: 
 C3(H3), C6(H6), C7(H7), C10(H10), C11(H11), C13(H13), C18(H18), C19(H19), 
 C21(H21), C22(H22), N1(H1) 
2.c Idealised Me refined as rotating group: 
 C1(H1A,H1B,H1C), C15(H15A,H15B,H15C) 
;
_olex2_submission_special_instructions 'No special instructions were received'

loop_
_space_group_symop_operation_xyz
'x, y, z'
'-x, -y, -z'

loop_
_atom_site_label
_atom_site_type_symbol
_atom_site_fract_x
_atom_site_fract_y
_atom_site_fract_z
_atom_site_U_iso_or_equiv
_atom_site_adp_type
_atom_site_occupancy
_atom_site_site_symmetry_order
_atom_site_calc_flag
_atom_site_refinement_flags_posn
_atom_site_refinement_flags_adp
_atom_site_refinement_flags_occupancy
_atom_site_disorder_assembly
_atom_site_disorder_group
Br1 Br 1.12813(6) 0.25234(6) 0.47008(3) 0.0606(2) Uani 1 1 d . . . . .
C1 C -0.3085(6) 0.2604(7) 0.8902(4) 0.0618(13) Uani 1 1 d . . . . .
H1A H -0.2896 0.1707 0.9396 0.093 Uiso 1 1 calc GR . . . .
H1B H -0.3767 0.2592 0.8479 0.093 Uiso 1 1 calc GR . . . .
H1C H -0.3689 0.3476 0.9129 0.093 Uiso 1 1 calc GR . . . .
C2 C -0.1362(5) 0.2666(4) 0.8433(3) 0.0368(8) Uani 1 1 d . . . . .
C3 C 0.0133(4) 0.1994(4) 0.8890(2) 0.0312(7) Uani 1 1 d . . . . .
H3 H 0.0061 0.1517 0.9506 0.037 Uiso 1 1 calc R . . . .
C4 C 0.1735(4) 0.2009(4) 0.8462(2) 0.0267(7) Uani 1 1 d . . . . .
C5 C 0.1859(4) 0.2750(4) 0.7542(2) 0.0269(7) Uani 1 1 d . . . . .
C6 C 0.0341(5) 0.3491(4) 0.7088(2) 0.0351(8) Uani 1 1 d . . . . .
H6 H 0.0388 0.4040 0.6485 0.042 Uiso 1 1 calc R . . . .
C7 C -0.1228(5) 0.3420(5) 0.7524(3) 0.0406(9) Uani 1 1 d . . . . .
H7 H -0.2215 0.3886 0.7202 0.049 Uiso 1 1 calc R . . . .
C8 C 0.3246(4) 0.1260(4) 0.9037(2) 0.0268(7) Uani 1 1 d . . . . .
C9 C 0.4683(4) -0.0591(4) 0.8148(2) 0.0273(7) Uani 1 1 d . . . . .
C10 C 0.4833(6) -0.2109(4) 0.8421(3) 0.0426(9) Uani 1 1 d . . . . .
H10 H 0.4952 -0.2656 0.9025 0.051 Uiso 1 1 calc R . . . .
C11 C 0.4803(6) -0.2780(4) 0.7779(3) 0.0497(11) Uani 1 1 d . . . . .
H11 H 0.4901 -0.3788 0.7961 0.060 Uiso 1 1 calc R . . . .
C12 C 0.4630(5) -0.2002(4) 0.6876(3) 0.0423(9) Uani 1 1 d . . . . .
C13 C 0.4595(5) -0.0546(4) 0.6614(2) 0.0343(8) Uani 1 1 d . . . . .
H13 H 0.4550 -0.0026 0.6004 0.041 Uiso 1 1 calc R . . . .
C14 C 0.4626(4) 0.0181(4) 0.7243(2) 0.0266(7) Uani 1 1 d . . . . .
C15 C 0.4446(7) -0.2714(6) 0.6190(4) 0.0637(13) Uani 1 1 d . . . . .
H15A H 0.5566 -0.3384 0.6024 0.096 Uiso 1 1 calc GR . . . .
H15B H 0.3969 -0.1936 0.5662 0.096 Uiso 1 1 calc GR . . . .
H15C H 0.3687 -0.3272 0.6453 0.096 Uiso 1 1 calc GR . . . .
C16 C 0.4675(4) 0.1738(4) 0.6926(2) 0.0259(7) Uani 1 1 d . . . . .
C17 C 0.6284(4) 0.1916(4) 0.6395(2) 0.0260(7) Uani 1 1 d . . . . .
C18 C 0.7844(5) 0.0706(4) 0.6432(3) 0.0401(9) Uani 1 1 d . . . . .
H18 H 0.7891 -0.0245 0.6795 0.048 Uiso 1 1 calc R . . . .
C19 C 0.9327(5) 0.0887(5) 0.5941(3) 0.0460(9) Uani 1 1 d . . . . .
H19 H 1.0372 0.0071 0.5979 0.055 Uiso 1 1 calc R . . . .
C20 C 0.9238(5) 0.2286(4) 0.5396(2) 0.0374(8) Uani 1 1 d . . . . .
C21 C 0.7718(5) 0.3517(4) 0.5335(2) 0.0349(8) Uani 1 1 d . . . . .
H21 H 0.7684 0.4458 0.4961 0.042 Uiso 1 1 calc R . . . .
C22 C 0.6255(5) 0.3332(4) 0.5836(2) 0.0315(7) Uani 1 1 d . . . . .
H22 H 0.5223 0.4161 0.5805 0.038 Uiso 1 1 calc R . . . .
N1 N 0.4636(4) 0.0120(3) 0.88205(19) 0.0304(6) Uani 1 1 d . . . . .
H1 H 0.5551 -0.0200 0.9105 0.036 Uiso 1 1 calc R . . . .
N2 N 0.3411(4) 0.2914(3) 0.70614(18) 0.0301(6) Uani 1 1 d . . . . .
O1 O 0.3170(3) 0.1639(3) 0.97287(16) 0.0363(6) Uani 1 1 d . . . . .
C23 C 0.9946(6) 0.3056(5) 0.1095(3) 0.0536(11) Uani 1 1 d . . . . .
H23 H 1.0947 0.3005 0.0648 0.064 Uiso 1 1 calc R . . . .
Cl1 Cl 1.0298(3) 0.3596(2) 0.19698(16) 0.1248(8) Uani 1 1 d . . . . .
Cl2 Cl 0.9812(2) 0.12597(13) 0.14910(9) 0.0669(4) Uani 1 1 d . . . . .
Cl3 Cl 0.8102(2) 0.43772(17) 0.05583(13) 0.0891(5) Uani 1 1 d . . . . .

loop_
_atom_site_aniso_label
_atom_site_aniso_U_11
_atom_site_aniso_U_22
_atom_site_aniso_U_33
_atom_site_aniso_U_23
_atom_site_aniso_U_13
_atom_site_aniso_U_12
Br1 0.0401(3) 0.0651(4) 0.0614(3) -0.0074(2) 0.0177(2) -0.0205(2)
C1 0.036(2) 0.081(3) 0.070(3) -0.019(3) 0.006(2) -0.029(2)
C2 0.0278(19) 0.0389(19) 0.047(2) -0.0173(17) -0.0002(16) -0.0126(16)
C3 0.0308(18) 0.0322(18) 0.0290(16) -0.0087(14) 0.0006(14) -0.0107(15)
C4 0.0273(17) 0.0254(16) 0.0276(16) -0.0091(13) -0.0021(13) -0.0083(13)
C5 0.0284(17) 0.0233(15) 0.0270(16) -0.0073(13) -0.0009(13) -0.0074(13)
C6 0.037(2) 0.0357(19) 0.0251(16) -0.0043(14) -0.0070(14) -0.0066(16)
C7 0.0295(19) 0.047(2) 0.043(2) -0.0132(17) -0.0121(16) -0.0058(17)
C8 0.0271(17) 0.0285(16) 0.0242(15) -0.0086(13) 0.0013(13) -0.0096(14)
C9 0.0285(17) 0.0257(16) 0.0243(15) -0.0098(13) 0.0036(13) -0.0065(14)
C10 0.058(3) 0.0265(18) 0.0329(18) -0.0046(15) 0.0102(17) -0.0134(17)
C11 0.063(3) 0.0275(19) 0.057(3) -0.0198(18) 0.017(2) -0.0185(19)
C12 0.041(2) 0.044(2) 0.054(2) -0.0329(19) 0.0143(18) -0.0200(18)
C13 0.039(2) 0.0379(19) 0.0277(16) -0.0141(15) 0.0028(14) -0.0139(16)
C14 0.0278(17) 0.0252(16) 0.0254(15) -0.0096(13) 0.0022(13) -0.0078(13)
C15 0.071(3) 0.065(3) 0.077(3) -0.049(3) 0.007(3) -0.030(3)
C16 0.0303(17) 0.0260(16) 0.0202(14) -0.0059(12) -0.0009(13) -0.0095(14)
C17 0.0313(18) 0.0241(15) 0.0216(14) -0.0085(12) 0.0007(13) -0.0083(14)
C18 0.035(2) 0.0293(18) 0.041(2) -0.0021(16) 0.0047(16) -0.0057(16)
C19 0.034(2) 0.036(2) 0.049(2) -0.0072(18) 0.0091(17) -0.0026(17)
C20 0.0348(19) 0.045(2) 0.0318(18) -0.0113(16) 0.0054(15) -0.0161(17)
C21 0.041(2) 0.0309(18) 0.0317(17) -0.0030(14) -0.0031(15) -0.0152(16)
C22 0.0342(19) 0.0276(17) 0.0310(16) -0.0070(14) -0.0042(14) -0.0090(15)
N1 0.0289(15) 0.0324(15) 0.0264(13) -0.0121(12) -0.0059(11) -0.0024(12)
N2 0.0332(16) 0.0264(14) 0.0267(13) -0.0059(11) 0.0019(12) -0.0094(13)
O1 0.0349(14) 0.0410(14) 0.0295(12) -0.0186(11) -0.0060(10) -0.0013(11)
C23 0.050(3) 0.039(2) 0.068(3) -0.020(2) 0.009(2) -0.014(2)
Cl1 0.161(2) 0.0982(13) 0.1481(18) -0.0716(13) -0.0410(16) -0.0370(14)
Cl2 0.0893(10) 0.0444(6) 0.0659(7) -0.0084(5) -0.0048(7) -0.0284(6)
Cl3 0.0665(9) 0.0615(8) 0.1062(12) 0.0168(8) -0.0027(8) -0.0215(7)

loop_
_atom_type_symbol
_atom_type_description
_atom_type_scat_dispersion_real
_atom_type_scat_dispersion_imag
_atom_type_scat_source
C C 0.0033 0.0016 'International Tables Vol C Tables 4.2.6.8 and 6.1.1.4'
H H 0.0000 0.0000 'International Tables Vol C Tables 4.2.6.8 and 6.1.1.4'
Br Br -0.2901 2.4595 'International Tables Vol C Tables 4.2.6.8 and 6.1.1.4'
Cl Cl 0.1484 0.1585 'International Tables Vol C Tables 4.2.6.8 and 6.1.1.4'
N N 0.0061 0.0033 'International Tables Vol C Tables 4.2.6.8 and 6.1.1.4'
O O 0.0106 0.0060 'International Tables Vol C Tables 4.2.6.8 and 6.1.1.4'

loop_
_geom_angle_atom_site_label_1
_geom_angle_atom_site_label_2
_geom_angle_atom_site_label_3
_geom_angle
_geom_angle_site_symmetry_1
_geom_angle_site_symmetry_3
_geom_angle_publ_flag
H1A C1 H1B 109.5 . . ?
H1A C1 H1C 109.5 . . ?
H1B C1 H1C 109.5 . . ?
C2 C1 H1A 109.5 . . ?
C2 C1 H1B 109.5 . . ?
C2 C1 H1C 109.5 . . ?
C3 C2 C1 121.7(4) . . ?
C3 C2 C7 117.6(3) . . ?
C7 C2 C1 120.7(4) . . ?
C2 C3 H3 118.9 . . ?
C2 C3 C4 122.3(3) . . ?
C4 C3 H3 118.9 . . ?
C3 C4 C5 119.6(3) . . ?
C3 C4 C8 117.0(3) . . ?
C5 C4 C8 123.4(3) . . ?
C4 C5 N2 123.7(3) . . ?
C6 C5 C4 118.4(3) . . ?
C6 C5 N2 117.7(3) . . ?
C5 C6 H6 119.6 . . ?
C7 C6 C5 120.8(3) . . ?
C7 C6 H6 119.6 . . ?
C2 C7 H7 119.4 . . ?
C6 C7 C2 121.3(3) . . ?
C6 C7 H7 119.4 . . ?
N1 C8 C4 119.4(3) . . ?
O1 C8 C4 119.7(3) . . ?
O1 C8 N1 120.8(3) . . ?
C10 C9 N1 118.8(3) . . ?
C14 C9 C10 120.1(3) . . ?
C14 C9 N1 121.1(3) . . ?
C9 C10 H10 120.5 . . ?
C11 C10 C9 119.0(3) . . ?
C11 C10 H10 120.5 . . ?
C10 C11 H11 119.0 . . ?
C10 C11 C12 122.1(3) . . ?
C12 C11 H11 119.0 . . ?
C11 C12 C15 121.5(4) . . ?
C13 C12 C11 117.9(3) . . ?
C13 C12 C15 120.6(4) . . ?
C12 C13 H13 119.1 . . ?
C12 C13 C14 121.8(3) . . ?
C14 C13 H13 119.1 . . ?
C9 C14 C13 118.9(3) . . ?
C9 C14 C16 121.0(3) . . ?
C13 C14 C16 120.1(3) . . ?
C12 C15 H15A 109.5 . . ?
C12 C15 H15B 109.5 . . ?
C12 C15 H15C 109.5 . . ?
H15A C15 H15B 109.5 . . ?
H15A C15 H15C 109.5 . . ?
H15B C15 H15C 109.5 . . ?
C17 C16 C14 116.9(3) . . ?
N2 C16 C14 124.1(3) . . ?
N2 C16 C17 118.9(3) . . ?
C18 C17 C16 121.7(3) . . ?
C18 C17 C22 118.0(3) . . ?
C22 C17 C16 120.3(3) . . ?
C17 C18 H18 119.4 . . ?
C19 C18 C17 121.2(3) . . ?
C19 C18 H18 119.4 . . ?
C18 C19 H19 120.5 . . ?
C20 C19 C18 119.0(4) . . ?
C20 C19 H19 120.5 . . ?
C19 C20 Br1 118.8(3) . . ?
C19 C20 C21 121.9(4) . . ?
C21 C20 Br1 119.3(3) . . ?
C20 C21 H21 120.6 . . ?
C22 C21 C20 118.8(3) . . ?
C22 C21 H21 120.6 . . ?
C17 C22 H22 119.4 . . ?
C21 C22 C17 121.2(3) . . ?
C21 C22 H22 119.4 . . ?
C8 N1 C9 124.2(3) . . ?
C8 N1 H1 117.9 . . ?
C9 N1 H1 117.9 . . ?
C16 N2 C5 118.9(3) . . ?
Cl1 C23 H23 107.9 . . ?
Cl1 C23 Cl2 110.5(3) . . ?
Cl1 C23 Cl3 111.2(3) . . ?
Cl2 C23 H23 107.9 . . ?
Cl3 C23 H23 107.9 . . ?
Cl3 C23 Cl2 111.3(3) . . ?

loop_
_geom_bond_atom_site_label_1
_geom_bond_atom_site_label_2
_geom_bond_distance
_geom_bond_site_symmetry_2
_geom_bond_publ_flag
Br1 C20 1.904(4) . ?
C1 H1A 0.9600 . ?
C1 H1B 0.9600 . ?
C1 H1C 0.9600 . ?
C1 C2 1.507(5) . ?
C2 C3 1.383(5) . ?
C2 C7 1.388(6) . ?
C3 H3 0.9300 . ?
C3 C4 1.387(5) . ?
C4 C5 1.398(5) . ?
C4 C8 1.497(4) . ?
C5 C6 1.396(5) . ?
C5 N2 1.416(4) . ?
C6 H6 0.9300 . ?
C6 C7 1.381(5) . ?
C7 H7 0.9300 . ?
C8 N1 1.349(4) . ?
C8 O1 1.238(4) . ?
C9 C10 1.400(5) . ?
C9 C14 1.379(5) . ?
C9 N1 1.431(4) . ?
C10 H10 0.9300 . ?
C10 C11 1.381(6) . ?
C11 H11 0.9300 . ?
C11 C12 1.383(6) . ?
C12 C13 1.372(5) . ?
C12 C15 1.521(5) . ?
C13 H13 0.9300 . ?
C13 C14 1.405(4) . ?
C14 C16 1.492(4) . ?
C15 H15A 0.9600 . ?
C15 H15B 0.9600 . ?
C15 H15C 0.9600 . ?
C16 C17 1.488(5) . ?
C16 N2 1.282(4) . ?
C17 C18 1.386(5) . ?
C17 C22 1.402(5) . ?
C18 H18 0.9300 . ?
C18 C19 1.377(5) . ?
C19 H19 0.9300 . ?
C19 C20 1.370(6) . ?
C20 C21 1.374(5) . ?
C21 H21 0.9300 . ?
C21 C22 1.370(5) . ?
C22 H22 0.9300 . ?
N1 H1 0.8600 . ?
C23 H23 0.9800 . ?
C23 Cl1 1.731(5) . ?
C23 Cl2 1.747(4) . ?
C23 Cl3 1.742(5) . ?

loop_
_geom_hbond_atom_site_label_D
_geom_hbond_atom_site_label_H
_geom_hbond_atom_site_label_A
_geom_hbond_distance_DH
_geom_hbond_distance_HA
_geom_hbond_distance_DA
_geom_hbond_angle_DHA
_geom_hbond_site_symmetry_A
N1 H1 O1 0.86 2.10 2.855(4) 146.1 2_657

loop_
_geom_torsion_atom_site_label_1
_geom_torsion_atom_site_label_2
_geom_torsion_atom_site_label_3
_geom_torsion_atom_site_label_4
_geom_torsion
_geom_torsion_site_symmetry_1
_geom_torsion_site_symmetry_2
_geom_torsion_site_symmetry_3
_geom_torsion_site_symmetry_4
_geom_torsion_publ_flag
Br1 C20 C21 C22 179.8(3) . . . . ?
C1 C2 C3 C4 178.3(4) . . . . ?
C1 C2 C7 C6 179.6(4) . . . . ?
C2 C3 C4 C5 1.4(5) . . . . ?
C2 C3 C4 C8 179.2(3) . . . . ?
C3 C2 C7 C6 0.4(5) . . . . ?
C3 C4 C5 C6 1.7(5) . . . . ?
C3 C4 C5 N2 175.6(3) . . . . ?
C3 C4 C8 N1 121.9(3) . . . . ?
C3 C4 C8 O1 -54.3(4) . . . . ?
C4 C5 C6 C7 -3.7(5) . . . . ?
C4 C5 N2 C16 68.1(4) . . . . ?
C4 C8 N1 C9 -9.5(5) . . . . ?
C5 C4 C8 N1 -60.3(4) . . . . ?
C5 C4 C8 O1 123.4(4) . . . . ?
C5 C6 C7 C2 2.7(6) . . . . ?
C6 C5 N2 C16 -118.0(3) . . . . ?
C7 C2 C3 C4 -2.4(5) . . . . ?
C8 C4 C5 C6 -175.9(3) . . . . ?
C8 C4 C5 N2 -2.1(5) . . . . ?
C9 C10 C11 C12 0.1(7) . . . . ?
C9 C14 C16 C17 109.8(3) . . . . ?
C9 C14 C16 N2 -72.2(4) . . . . ?
C10 C9 C14 C13 4.5(5) . . . . ?
C10 C9 C14 C16 -172.8(3) . . . . ?
C10 C9 N1 C8 -114.3(4) . . . . ?
C10 C11 C12 C13 4.0(6) . . . . ?
C10 C11 C12 C15 -174.8(4) . . . . ?
C11 C12 C13 C14 -3.8(6) . . . . ?
C12 C13 C14 C9 -0.4(5) . . . . ?
C12 C13 C14 C16 176.9(3) . . . . ?
C13 C14 C16 C17 -67.4(4) . . . . ?
C13 C14 C16 N2 110.6(4) . . . . ?
C14 C9 C10 C11 -4.4(6) . . . . ?
C14 C9 N1 C8 67.3(5) . . . . ?
C14 C16 C17 C18 -20.2(4) . . . . ?
C14 C16 C17 C22 159.6(3) . . . . ?
C14 C16 N2 C5 0.1(4) . . . . ?
C15 C12 C13 C14 174.9(4) . . . . ?
C16 C17 C18 C19 -179.7(3) . . . . ?
C16 C17 C22 C21 -179.3(3) . . . . ?
C17 C16 N2 C5 178.0(3) . . . . ?
C17 C18 C19 C20 -1.2(6) . . . . ?
C18 C17 C22 C21 0.5(5) . . . . ?
C18 C19 C20 Br1 -178.9(3) . . . . ?
C18 C19 C20 C21 0.9(6) . . . . ?
C19 C20 C21 C22 0.0(6) . . . . ?
C20 C21 C22 C17 -0.7(5) . . . . ?
C22 C17 C18 C19 0.5(5) . . . . ?
N1 C9 C10 C11 177.2(4) . . . . ?
N1 C9 C14 C13 -177.1(3) . . . . ?
N1 C9 C14 C16 5.6(5) . . . . ?
N2 C5 C6 C7 -178.0(3) . . . . ?
N2 C16 C17 C18 161.7(3) . . . . ?
N2 C16 C17 C22 -18.5(4) . . . . ?
O1 C8 N1 C9 166.7(3) . . . . ?
